data_4510777
loop_
_publ_author_name
'Braga, Dario'
'Chelazzi, Laura'
'Grepioni, Fabrizia'
'Dichiarante, Elena'
'Chierotti, Michele R.'
'Gobetto, Roberto'

_publ_section_title
;
 Molecular Salts of Anesthetic Lidocaine with Dicarboxylic Acids:
 Solid-State Properties and a Combined Structural and Spectroscopic Study
;
_journal_coden_ASTM CGDEFU
_journal_issue 6
_journal_name_full 'Crystal Growth & Design'
_journal_page_first 2564
_journal_page_last 2572
_journal_paper_doi 10.1021/cg400331h
_journal_volume 13
_journal_year 2013
_chemical_formula_sum 'C17 H26 N2 O5'
_chemical_formula_weight 338.40
_space_group_IT_number 2
_symmetry_cell_setting triclinic
_symmetry_space_group_name_Hall '-P 1'
_symmetry_space_group_name_H-M 'P -1'
_atom_sites_solution_hydrogens geom
_atom_sites_solution_primary direct
_atom_sites_solution_secondary difmap
_audit_creation_method SHELXL-97
_cell_angle_alpha 74.81
_cell_angle_beta 87.50
_cell_angle_gamma 89.97
_cell_formula_units_Z 4
_cell_length_a 10.486
_cell_length_b 12.302
_cell_length_c 15.444
_cell_measurement_reflns_used 651
_cell_measurement_temperature 293(2)
_cell_measurement_theta_max 29.7849
_cell_measurement_theta_min 2.7313
_cell_volume 1920.699
_computing_structure_refinement 'SHELXL-97 (Sheldrick, 1997)'
_computing_structure_solution 'SHELXS-97 (Sheldrick, 1990)'
_diffrn_ambient_temperature 293(2)
_diffrn_detector_area_resol_mean 16.1340
_diffrn_measured_fraction_theta_max 0.621
_diffrn_measurement_device_type 'Xcalibur, Sapphire3'
_diffrn_radiation_monochromator graphite
_diffrn_radiation_source 'fine-focus sealed tube'
_diffrn_radiation_type MoK\a
_diffrn_radiation_wavelength 0.71073
_diffrn_reflns_av_R_equivalents 0.0281
_diffrn_reflns_av_sigmaI/netI 0.0736
_diffrn_reflns_limit_h_max 8
_diffrn_reflns_limit_h_min -14
_diffrn_reflns_limit_k_max 16
_diffrn_reflns_limit_k_min -9
_diffrn_reflns_limit_l_max 20
_diffrn_reflns_limit_l_min -20
_diffrn_reflns_number 9367
_diffrn_reflns_theta_full 25.00
_diffrn_reflns_theta_max 29.85
_diffrn_reflns_theta_min 2.74
_exptl_absorpt_coefficient_mu 0.086
_exptl_absorpt_correction_T_max 1.00000
_exptl_absorpt_correction_T_min 0.90887
_exptl_absorpt_correction_type multi-scan
_exptl_crystal_colour Colorless
_exptl_crystal_density_diffrn 1.170
_exptl_crystal_density_method 'not measured'
_exptl_crystal_description Prism
_exptl_crystal_F_000 728
_exptl_crystal_size_max 0.4
_exptl_crystal_size_mid 0.3
_exptl_crystal_size_min 0.2
_refine_diff_density_max 0.431
_refine_diff_density_min -0.284
_refine_diff_density_rms 0.055
_refine_ls_extinction_method none
_refine_ls_goodness_of_fit_ref 1.063
_refine_ls_hydrogen_treatment constr
_refine_ls_matrix_type full
_refine_ls_number_parameters 433
_refine_ls_number_reflns 6878
_refine_ls_number_restraints 0
_refine_ls_restrained_S_all 1.063
_refine_ls_R_factor_all 0.1612
_refine_ls_R_factor_gt 0.0898
_refine_ls_shift/su_max 0.003
_refine_ls_shift/su_mean 0.001
_refine_ls_structure_factor_coef Fsqd
_refine_ls_weighting_details 'calc w=1/[\s^2^(Fo^2^)+(0.1841P)^2^+0.0000P] where P=(Fo^2^+2Fc^2^)/3'
_refine_ls_weighting_scheme calc
_refine_ls_wR_factor_gt 0.2745
_refine_ls_wR_factor_ref 0.3620
_reflns_number_gt 3167
_reflns_number_total 6878
_reflns_threshold_expression >2sigma(I)
_cod_duplicate_entry 4507843
_cod_data_source_file cg400331h_si_004.cif
_cod_data_source_block shelxl
_cod_depositor_comments
;
The following automatic conversions were performed:

'_symmetry_cell_setting' value 'Triclinic' changed to 'triclinic'
according to
/usr/data/users/saulius/automatic-downloads/retrospective/ACS/lib/dictionaries/cif_core.dic
dictionary named 'cif_core.dic' version 2.4.2 from 2011-04-26.

Automatic conversion script
Id: cif_fix_values 2281 2013-09-26 08:29:07Z andrius 
;
_cod_original_cell_volume 1920.7
_cod_original_sg_symbol_H-M P-1
_cod_database_code 4510777

loop_
_symmetry_equiv_pos_as_xyz
'x, y, z'
'-x, -y, -z'

loop_
_atom_site_label
_atom_site_type_symbol
_atom_site_fract_x
_atom_site_fract_y
_atom_site_fract_z
_atom_site_U_iso_or_equiv
_atom_site_adp_type
_atom_site_occupancy
_atom_site_symmetry_multiplicity
_atom_site_calc_flag
_atom_site_refinement_flags
N1 N -0.7980(3) -0.2223(3) 0.8533(2) 0.0568(9) Uani 1 1 d .
N4 N -0.4573(3) 0.3068(3) 0.4205(2) 0.0609(9) Uani 1 1 d .
N3 N -0.2980(3) 0.2231(3) 0.6464(2) 0.0602(9) Uani 1 1 d .
N2 N -0.9561(3) -0.3069(3) 1.0801(2) 0.0614(9) Uani 1 1 d .
C3 C -0.8097(3) -0.1461(3) 0.7584(3) 0.0525(10) Uani 1 1 d .
C4 C -0.8861(4) -0.2287(4) 0.9170(3) 0.0614(11) Uani 1 1 d .
C5 C -0.3109(3) 0.1462(4) 0.7419(3) 0.0535(10) Uani 1 1 d .
O3 O -0.9861(3) -0.1734(4) 0.9027(2) 0.0949(12) Uani 1 1 d .
C6 C -0.3867(4) 0.2283(4) 0.5828(3) 0.0627(11) Uani 1 1 d .
C102 C -0.7374(4) -0.0459(4) 0.7298(3) 0.0601(11) Uani 1 1 d .
C7 C -0.2371(4) 0.0469(4) 0.7704(3) 0.0586(10) Uani 1 1 d .
C100 C -0.8915(4) -0.1763(3) 0.6986(3) 0.0570(10) Uani 1 1 d .
O4 O -0.4861(3) 0.1734(3) 0.5977(2) 0.0926(12) Uani 1 1 d .
C8 C -0.7472(4) 0.0248(4) 0.6383(3) 0.0674(12) Uani 1 1 d .
H8 H -0.6998 0.0915 0.6204 0.081 Uiso 1 1 calc R
C101 C -0.8259(4) -0.0043(4) 0.5763(3) 0.0703(12) Uani 1 1 d .
H101 H -0.8302 0.0403 0.5178 0.084 Uiso 1 1 calc R
C9 C -0.3928(4) 0.1761(3) 0.8016(3) 0.0579(10) Uani 1 1 d .
O1 O -0.4343(4) 0.3479(4) 1.1109(4) 0.1304(19) Uani 1 1 d .
C11 C -0.8970(4) -0.1035(4) 0.6073(3) 0.0636(11) Uani 1 1 d .
H11 H -0.9506 -0.1245 0.5679 0.076 Uiso 1 1 calc R
C12 C -0.3253(4) 0.0040(4) 0.9230(3) 0.0693(12) Uani 1 1 d .
H12 H -0.3326 -0.0398 0.9821 0.083 Uiso 1 1 calc R
C104 C -0.2465(4) -0.0245(4) 0.8610(3) 0.0692(12) Uani 1 1 d .
H104 H -0.1985 -0.0898 0.8767 0.083 Uiso 1 1 calc R
C13 C -0.7480(5) 0.3715(5) 0.5051(4) 0.0911(18) Uani 1 1 d .
C14 C -0.7517(5) 0.3713(5) 1.0059(4) 0.0915(18) Uani 1 1 d .
C15 C -0.3964(4) 0.1040(4) 0.8932(3) 0.0673(12) Uani 1 1 d .
H15 H -0.4495 0.1253 0.9355 0.081 Uiso 1 1 calc R
010 O -1.0661(4) 0.3488(5) 0.6107(4) 0.1335(19) Uani 1 1 d .
C17 C -0.4724(5) 0.2816(4) 0.7689(4) 0.0806(14) Uani 1 1 d .
H17A H -0.5259 0.2928 0.8178 0.121 Uiso 1 1 calc R
H17B H -0.5246 0.2727 0.7216 0.121 Uiso 1 1 calc R
H17C H -0.4167 0.3457 0.7466 0.121 Uiso 1 1 calc R
C18 C -0.6499(5) -0.0166(5) 0.7962(4) 0.0871(16) Uani 1 1 d .
H18A H -0.6060 0.0532 0.7683 0.131 Uiso 1 1 calc R
H18B H -0.5887 -0.0753 0.8142 0.131 Uiso 1 1 calc R
H18C H -0.6995 -0.0089 0.8479 0.131 Uiso 1 1 calc R
O2 O -0.5041(6) 0.2974(5) 0.9973(4) 0.161(2) Uani 1 1 d .
C20 C -0.1502(5) 0.0159(5) 0.7042(4) 0.0891(16) Uani 1 1 d .
H20A H -0.1070 -0.0523 0.7322 0.134 Uiso 1 1 calc R
H20B H -0.0885 0.0752 0.6813 0.134 Uiso 1 1 calc R
H20C H -0.1980 0.0043 0.6557 0.134 Uiso 1 1 calc R
C21 C -0.9725(5) -0.2822(4) 0.7321(4) 0.0819(15) Uani 1 1 d .
H21A H -1.0228 -0.2927 0.6844 0.123 Uiso 1 1 calc R
H21B H -1.0280 -0.2750 0.7814 0.123 Uiso 1 1 calc R
H21C H -0.9181 -0.3459 0.7518 0.123 Uiso 1 1 calc R
C22 C -0.8563(4) -0.3117(4) 1.0132(3) 0.0678(12) Uani 1 1 d .
H22A H -0.8492 -0.3883 1.0078 0.081 Uiso 1 1 calc R
H22B H -0.7753 -0.2903 1.0324 0.081 Uiso 1 1 calc R
C23 C -0.3565(4) 0.3130(4) 0.4878(3) 0.0688(12) Uani 1 1 d .
H23A H -0.3525 0.3891 0.4945 0.083 Uiso 1 1 calc R
H23B H -0.2736 0.2958 0.4646 0.083 Uiso 1 1 calc R
C24 C -0.4561(5) 0.4172(4) 0.3362(3) 0.0813(15) Uani 1 1 d .
H24A H -0.5228 0.4083 0.2968 0.098 Uiso 1 1 calc R
H24B H -0.4773 0.4820 0.3585 0.098 Uiso 1 1 calc R
07 O -0.6425(4) 0.4096(5) 0.5093(4) 0.154(2) Uani 1 1 d .
C26 C -0.4465(5) 0.1985(4) 0.3948(4) 0.0794(14) Uani 1 1 d .
H26A H -0.4318 0.1381 0.4479 0.095 Uiso 1 1 calc R
H26B H -0.3736 0.2027 0.3531 0.095 Uiso 1 1 calc R
O6 O -0.7240(6) 0.3210(4) 0.9466(3) 0.153(2) Uani 1 1 d .
C28 C -0.9568(5) -0.4159(4) 1.1641(3) 0.0815(14) Uani 1 1 d .
H28A H -1.0273 -0.4091 1.2052 0.098 Uiso 1 1 calc R
H28B H -0.9742 -0.4814 1.1425 0.098 Uiso 1 1 calc R
C29 C -0.9461(5) -0.1974(4) 1.1037(4) 0.0742(13) Uani 1 1 d .
H29A H -0.8756 -0.2001 1.1429 0.089 Uiso 1 1 calc R
H29B H -0.9284 -0.1375 1.0495 0.089 Uiso 1 1 calc R
C30 C -0.9783(5) 0.3401(5) 0.5612(4) 0.0880(16) Uani 1 1 d .
08 O -0.7766(6) 0.3204(4) 0.4475(3) 0.154(2) Uani 1 1 d .
O5 O -0.8575(5) 0.4093(5) 1.0094(4) 0.151(2) Uani 1 1 d .
C33 C -0.5211(5) 0.3417(5) 1.0611(4) 0.0834(15) Uani 1 1 d .
09 O -0.9960(6) 0.2985(5) 0.4957(4) 0.160(2) Uani 1 1 d .
C36 C -1.0632(5) -0.1730(7) 1.1485(5) 0.124(3) Uani 1 1 d .
H36A H -1.0542 -0.1022 1.1629 0.187 Uiso 1 1 calc R
H36B H -1.0801 -0.2316 1.2027 0.187 Uiso 1 1 calc R
H36C H -1.1328 -0.1692 1.1095 0.187 Uiso 1 1 calc R
C37 C -0.3332(5) 0.4414(5) 0.2820(3) 0.0856(15) Uani 1 1 d .
H37A H -0.3420 0.5075 0.2333 0.128 Uiso 1 1 calc R
H37B H -0.3117 0.3785 0.2584 0.128 Uiso 1 1 calc R
H37C H -0.2669 0.4536 0.3194 0.128 Uiso 1 1 calc R
C38 C -0.8335(5) -0.4390(5) 1.2185(3) 0.0877(16) Uani 1 1 d .
H38A H -0.8461 -0.5052 1.2675 0.131 Uiso 1 1 calc R
H38B H -0.8153 -0.3757 1.2415 0.131 Uiso 1 1 calc R
H38C H -0.7633 -0.4503 1.1799 0.131 Uiso 1 1 calc R
C39 C -0.8466(5) 0.3821(6) 0.5714(5) 0.102(2) Uani 1 1 d .
H39A H -0.8525 0.4610 0.5706 0.123 Uiso 1 1 calc R
H39B H -0.8187 0.3420 0.6302 0.123 Uiso 1 1 calc R
C40 C -0.5640(5) 0.1724(7) 0.3524(5) 0.126(3) Uani 1 1 d .
H40A H -0.5535 0.1022 0.3368 0.189 Uiso 1 1 calc R
H40B H -0.5779 0.2314 0.2991 0.189 Uiso 1 1 calc R
H40C H -0.6361 0.1668 0.3939 0.189 Uiso 1 1 calc R
C200 C -0.6542(5) 0.3801(6) 1.0713(5) 0.102(2) Uani 1 1 d .
H20D H -0.6492 0.4586 1.0719 0.122 Uiso 1 1 calc R
H20E H -0.6875 0.3386 1.1303 0.122 Uiso 1 1 calc R

loop_
_atom_site_aniso_label
_atom_site_aniso_U_11
_atom_site_aniso_U_22
_atom_site_aniso_U_33
_atom_site_aniso_U_23
_atom_site_aniso_U_13
_atom_site_aniso_U_12
N1 0.0474(17) 0.065(2) 0.056(2) -0.0144(16) 0.0029(16) 0.0034(16)
N4 0.0515(19) 0.073(2) 0.061(2) -0.0226(18) -0.0004(17) 0.0114(18)
N3 0.0461(18) 0.074(2) 0.060(2) -0.0180(18) -0.0022(17) -0.0047(18)
N2 0.0547(19) 0.072(2) 0.061(2) -0.0244(18) 0.0027(17) -0.0072(18)
C3 0.0420(19) 0.059(2) 0.059(2) -0.0218(19) 0.0033(18) 0.0040(19)
C4 0.049(2) 0.073(3) 0.062(3) -0.017(2) 0.001(2) 0.006(2)
C5 0.0362(18) 0.067(2) 0.062(2) -0.025(2) -0.0026(18) -0.0057(19)
O3 0.0679(19) 0.134(3) 0.074(2) -0.014(2) 0.0066(17) 0.047(2)
C6 0.051(2) 0.072(3) 0.065(3) -0.018(2) 0.004(2) -0.007(2)
C102 0.047(2) 0.067(3) 0.074(3) -0.033(2) 0.001(2) -0.003(2)
C7 0.042(2) 0.068(2) 0.072(3) -0.030(2) 0.001(2) 0.001(2)
C100 0.046(2) 0.061(2) 0.069(3) -0.025(2) 0.000(2) 0.001(2)
O4 0.065(2) 0.125(3) 0.078(2) -0.009(2) -0.0049(18) -0.041(2)
C8 0.058(2) 0.062(2) 0.080(3) -0.015(2) 0.004(2) -0.005(2)
C101 0.057(2) 0.077(3) 0.071(3) -0.009(2) 0.005(2) -0.001(3)
C9 0.0414(19) 0.059(2) 0.079(3) -0.028(2) 0.004(2) -0.0029(19)
O1 0.073(2) 0.161(4) 0.187(5) -0.091(4) -0.044(3) 0.040(3)
C11 0.049(2) 0.078(3) 0.070(3) -0.031(2) -0.004(2) -0.004(2)
C12 0.062(3) 0.079(3) 0.062(3) -0.011(2) 0.003(2) -0.004(2)
C104 0.058(2) 0.063(3) 0.084(3) -0.015(2) -0.003(2) 0.007(2)
C13 0.073(3) 0.084(4) 0.104(4) -0.009(3) 0.035(3) 0.020(3)
C14 0.071(3) 0.087(3) 0.113(5) -0.012(3) -0.049(3) -0.016(3)
C15 0.050(2) 0.085(3) 0.075(3) -0.039(3) 0.007(2) 0.004(2)
010 0.074(2) 0.167(4) 0.184(5) -0.097(4) 0.051(3) -0.037(3)
C17 0.069(3) 0.085(3) 0.095(4) -0.036(3) -0.004(3) 0.019(3)
C18 0.068(3) 0.104(4) 0.102(4) -0.047(3) -0.004(3) -0.022(3)
O2 0.192(5) 0.181(5) 0.142(4) -0.099(4) -0.004(4) 0.069(4)
C20 0.076(3) 0.106(4) 0.099(4) -0.052(3) 0.009(3) 0.028(3)
C21 0.065(3) 0.078(3) 0.108(4) -0.033(3) 0.001(3) -0.020(3)
C22 0.053(2) 0.078(3) 0.072(3) -0.021(2) -0.003(2) 0.012(2)
C23 0.058(2) 0.077(3) 0.070(3) -0.018(2) 0.002(2) -0.010(2)
C24 0.097(4) 0.079(3) 0.065(3) -0.013(2) -0.007(3) 0.032(3)
07 0.080(3) 0.177(5) 0.203(6) -0.055(4) 0.047(3) 0.008(3)
C26 0.069(3) 0.078(3) 0.098(4) -0.038(3) 0.011(3) 0.004(3)
O6 0.234(6) 0.127(4) 0.123(4) -0.067(3) -0.063(4) -0.002(4)
C28 0.095(4) 0.075(3) 0.070(3) -0.012(2) 0.008(3) -0.016(3)
C29 0.069(3) 0.073(3) 0.086(3) -0.031(3) -0.005(3) -0.001(3)
C30 0.077(3) 0.089(4) 0.102(4) -0.035(3) 0.010(3) -0.019(3)
08 0.228(6) 0.128(4) 0.123(4) -0.071(3) 0.063(4) -0.004(4)
O5 0.081(3) 0.178(5) 0.194(6) -0.043(4) -0.042(4) -0.006(3)
C33 0.072(3) 0.086(3) 0.098(4) -0.035(3) -0.007(3) 0.021(3)
09 0.186(5) 0.186(5) 0.139(4) -0.099(4) 0.010(4) -0.077(5)
C36 0.084(4) 0.180(7) 0.139(6) -0.098(6) 0.018(4) 0.004(4)
C37 0.104(4) 0.090(3) 0.063(3) -0.023(3) 0.016(3) -0.008(3)
C38 0.100(4) 0.103(4) 0.062(3) -0.023(3) -0.016(3) 0.007(3)
C39 0.070(3) 0.127(5) 0.127(5) -0.068(4) 0.025(3) -0.015(3)
C40 0.084(4) 0.172(7) 0.159(7) -0.109(6) -0.011(4) -0.014(4)
C200 0.073(3) 0.132(5) 0.121(5) -0.069(4) -0.014(4) 0.014(4)

loop_
_atom_type_symbol
_atom_type_description
_atom_type_scat_dispersion_real
_atom_type_scat_dispersion_imag
_atom_type_scat_source
C C 0.0033 0.0016 'International Tables Vol C Tables 4.2.6.8 and 6.1.1.4'
H H 0.0000 0.0000 'International Tables Vol C Tables 4.2.6.8 and 6.1.1.4'
N N 0.0061 0.0033 'International Tables Vol C Tables 4.2.6.8 and 6.1.1.4'
O O 0.0106 0.0060 'International Tables Vol C Tables 4.2.6.8 and 6.1.1.4'

loop_
_geom_angle_atom_site_label_1
_geom_angle_atom_site_label_2
_geom_angle_atom_site_label_3
_geom_angle
C4 N1 C3 122.6(3)
C26 N4 C23 110.0(3)
C26 N4 C24 114.2(4)
C23 N4 C24 112.6(4)
C6 N3 C5 123.9(3)
C22 N2 C29 109.0(4)
C22 N2 C28 111.9(4)
C29 N2 C28 114.6(4)
C102 C3 C100 119.4(4)
C102 C3 N1 120.2(3)
C100 C3 N1 120.4(4)
O3 C4 N1 121.1(4)
O3 C4 C22 123.2(4)
N1 C4 C22 115.7(3)
C9 C5 C7 119.3(4)
C9 C5 N3 118.3(4)
C7 C5 N3 122.4(3)
O4 C6 N3 123.0(4)
O4 C6 C23 120.5(4)
N3 C6 C23 116.4(4)
C3 C102 C8 119.7(4)
C3 C102 C18 117.8(4)
C8 C102 C18 122.5(4)
C5 C7 C104 122.6(4)
C5 C7 C20 118.2(4)
C104 C7 C20 119.2(4)
C3 C100 C11 118.9(4)
C3 C100 C21 118.4(4)
C11 C100 C21 122.6(4)
C101 C8 C102 122.2(4)
C11 C101 C8 116.5(4)
C5 C9 C15 116.4(4)
C5 C9 C17 118.2(4)
C15 C9 C17 125.3(4)
C101 C11 C100 123.3(4)
C104 C12 C15 116.6(4)
C12 C104 C7 119.7(4)
07 C13 08 123.7(6)
07 C13 C39 118.5(6)
08 C13 C39 117.8(6)
O5 C14 O6 119.0(6)
O5 C14 C200 121.8(7)
O6 C14 C200 119.2(6)
C12 C15 C9 125.3(4)
N2 C22 C4 111.1(3)
N4 C23 C6 112.1(4)
C37 C24 N4 115.5(4)
N4 C26 C40 111.9(4)
C38 C28 N2 117.2(4)
C36 C29 N2 111.2(5)
010 C30 09 119.9(6)
010 C30 C39 121.9(5)
09 C30 C39 118.1(6)
O1 C33 O2 121.3(5)
O1 C33 C200 125.1(5)
O2 C33 C200 113.5(6)
C13 C39 C30 117.2(5)
C33 C200 C14 120.9(5)

loop_
_geom_bond_atom_site_label_1
_geom_bond_atom_site_label_2
_geom_bond_distance
N1 C4 1.307(5)
N1 C3 1.529(5)
N4 C26 1.488(5)
N4 C23 1.531(6)
N4 C24 1.616(6)
N3 C6 1.372(5)
N3 C5 1.530(5)
N2 C22 1.450(5)
N2 C29 1.491(5)
N2 C28 1.603(6)
C3 C102 1.405(6)
C3 C100 1.406(5)
C4 O3 1.246(5)
C4 C22 1.610(6)
C5 C9 1.354(5)
C5 C7 1.425(6)
C6 O4 1.222(5)
C6 C23 1.580(6)
C102 C8 1.461(7)
C102 C18 1.516(6)
C7 C104 1.444(7)
C7 C20 1.465(6)
C100 C11 1.463(6)
C100 C21 1.515(6)
C8 C101 1.405(6)
C101 C11 1.391(6)
C9 C15 1.458(6)
C9 C17 1.526(6)
O1 C33 1.231(6)
C12 C104 1.352(6)
C12 C15 1.419(6)
C13 07 1.213(7)
C13 08 1.261(8)
C13 C39 1.453(7)
C14 O5 1.209(7)
C14 O6 1.256(8)
C14 C200 1.491(7)
010 C30 1.194(6)
O2 C33 1.251(7)
C24 C37 1.492(7)
C26 C40 1.494(7)
C28 C38 1.557(7)
C29 C36 1.453(7)
C30 09 1.267(7)
C30 C39 1.504(8)
C33 C200 1.489(7)

loop_
_cod_related_entry_id
_cod_related_entry_database
_cod_related_entry_code
1 ChemSpider 30652555
